data_7206176
loop_
_publ_author_name
'Chen, Kai'
'Cong, Hang'
'Xiao, Xin'
'Zhang, Yun-Qian'
'Xue, Sai-Feng'
'Tao, Zhu'
'Zhu, Qian-Jiang'
'Wei, Gang'

_publ_section_title
;
 Hydroquinone-induced framework based on direct coordination of
 rubidium ions to cucurbit[7]uril
;
_journal_issue 16
_journal_name_full CrystEngComm
_journal_page_first 5105
_journal_paper_doi 10.1039/c1ce05048f
_journal_volume 13
_journal_year 2011
_chemical_absolute_configuration unk
_chemical_formula_sum 'C96 H157 Cl N56 O63 Rb2'
_chemical_formula_weight 3310.17
_chemical_name_systematic
;
?
;
_space_group_IT_number 80
_symmetry_cell_setting tetragonal
_symmetry_space_group_name_Hall 'I 4bw'
_symmetry_space_group_name_H-M 'I 41'
_atom_sites_solution_hydrogens geom
_atom_sites_solution_primary direct
_atom_sites_solution_secondary difmap
_audit_creation_method SHELXL-97
_cell_angle_alpha 90.00
_cell_angle_beta 90.00
_cell_angle_gamma 90.00
_cell_formula_units_Z 4
_cell_length_a 27.994(4)
_cell_length_b 27.994(4)
_cell_length_c 19.391(6)
_cell_measurement_reflns_used 75
_cell_measurement_temperature 223(2)
_cell_measurement_theta_max 26
_cell_measurement_theta_min 2
_cell_volume 15196(6)
_computing_cell_refinement 'SAINT (Bruker, 2005)'
_computing_data_collection 'APEX2 (Bruker, 2005)'
_computing_data_reduction SAINT
_computing_molecular_graphics 'Ortep-3 for Windows (Farrugia, 1997)'
_computing_publication_material 'WinGX (Farrugia, 1999)'
_computing_structure_refinement 'SHELXL97 (Sheldrick, 2008)'
_computing_structure_solution 'SHELXS97 (Sheldrick, 2008)'
_diffrn_ambient_temperature 223(2)
_diffrn_measured_fraction_theta_full 0.969
_diffrn_measured_fraction_theta_max 0.969
_diffrn_measurement_device_type 'Bruker CCD Area Detector'
_diffrn_measurement_method '\f and \w scan'
_diffrn_radiation_monochromator graphite
_diffrn_radiation_source 'fine-focus sealed tube'
_diffrn_radiation_type MoK\a
_diffrn_radiation_wavelength 0.71073
_diffrn_reflns_av_R_equivalents 0.0397
_diffrn_reflns_av_sigmaI/netI 0.0736
_diffrn_reflns_limit_h_max 29
_diffrn_reflns_limit_h_min -34
_diffrn_reflns_limit_k_max 34
_diffrn_reflns_limit_k_min -34
_diffrn_reflns_limit_l_max 23
_diffrn_reflns_limit_l_min -23
_diffrn_reflns_number 51934
_diffrn_reflns_theta_full 26.00
_diffrn_reflns_theta_max 26.00
_diffrn_reflns_theta_min 1.45
_exptl_absorpt_coefficient_mu 0.769
_exptl_absorpt_correction_T_max 0.9202
_exptl_absorpt_correction_T_min 0.8551
_exptl_absorpt_correction_type multi-scan
_exptl_absorpt_process_details 'SADABS (Bruker, 2008)'
_exptl_crystal_colour colorless
_exptl_crystal_density_diffrn 1.447
_exptl_crystal_density_method 'not measured'
_exptl_crystal_description prism
_exptl_crystal_F_000 6880
_exptl_crystal_size_max 0.21
_exptl_crystal_size_mid 0.17
_exptl_crystal_size_min 0.11
_platon_squeeze_details
;
;
_refine_diff_density_max 0.565
_refine_diff_density_min -0.384
_refine_diff_density_rms 0.077
_refine_ls_abs_structure_details 'Flack H D (1983), Acta Cryst. A39, 876-881'
_refine_ls_abs_structure_Flack 0.060(8)
_refine_ls_extinction_method none
_refine_ls_goodness_of_fit_ref 0.968
_refine_ls_hydrogen_treatment constr
_refine_ls_matrix_type full
_refine_ls_number_parameters 889
_refine_ls_number_reflns 14050
_refine_ls_number_restraints 5
_refine_ls_restrained_S_all 0.968
_refine_ls_R_factor_all 0.1023
_refine_ls_R_factor_gt 0.0693
_refine_ls_shift/su_max 0.001
_refine_ls_shift/su_mean 0.000
_refine_ls_structure_factor_coef Fsqd
_refine_ls_weighting_details 'calc w=1/[\s^2^(Fo^2^)+(0.1303P)^2^+0.0000P] where P=(Fo^2^+2Fc^2^)/3'
_refine_ls_weighting_scheme calc
_refine_ls_wR_factor_gt 0.1835
_refine_ls_wR_factor_ref 0.1997
_reflns_number_gt 8750
_reflns_number_total 14050
_reflns_threshold_expression >2sigma(I)
_cod_data_source_file c1ce05048f.txt
_cod_data_source_block p
_cod_original_cell_volume 15196(5)
_cod_database_code 7206176

loop_
_symmetry_equiv_pos_as_xyz
'x, y, z'
'-x, -y, z'
'-y, x+1/2, z+1/4'
'y, -x+1/2, z+1/4'
'x+1/2, y+1/2, z+1/2'
'-x+1/2, -y+1/2, z+1/2'
'-y+1/2, x+1, z+3/4'
'y+1/2, -x+1, z+3/4'

loop_
_atom_site_label
_atom_site_type_symbol
_atom_site_fract_x
_atom_site_fract_y
_atom_site_fract_z
_atom_site_U_iso_or_equiv
_atom_site_adp_type
_atom_site_occupancy
_atom_site_symmetry_multiplicity
_atom_site_calc_flag
_atom_site_refinement_flags
_atom_site_disorder_assembly
_atom_site_disorder_group
O1W O 0.97365(12) 0.14170(13) 0.7190(2) 0.0650(10) Uani 1 1 d . . .
O2W O 0.8605(5) 0.0367(4) 0.9851(7) 0.284(9) Uani 1 1 d . . .
O3W O 0.9744(6) -0.1041(4) 0.4923(5) 0.140(5) Uani 0.50 1 d P . .
O17 O 0.9907(4) -0.0299(7) 0.9941(5) 0.164(8) Uani 0.50 1 d P . .
Rb1 Rb 0.93829(2) 0.03498(3) 0.88724(5) 0.0846(3) Uani 1 1 d . . .
Cl1 Cl 1.0000 0.0000 0.5436(4) 0.168(4) Uani 0.50 2 d SP . .
Cl2 Cl 0.9807(7) 0.1789(5) 0.5864(7) 0.185(6) Uani 0.25 1 d P . .
C1 C 0.94281(16) -0.08778(19) 0.8086(4) 0.0628(17) Uani 1 1 d . . .
C2 C 0.90969(18) -0.16073(18) 0.7806(4) 0.075(2) Uani 1 1 d . . .
H2 H 0.9290 -0.1902 0.7758 0.090 Uiso 1 1 calc R . .
C3 C 0.91267(17) -0.13078(17) 0.7163(4) 0.0670(18) Uani 1 1 d . . .
H3 H 0.9337 -0.1454 0.6811 0.080 Uiso 1 1 calc R . .
C4 C 0.83270(19) -0.15521(19) 0.7328(4) 0.076(2) Uani 1 1 d . . .
C5 C 0.95108(18) -0.05064(18) 0.6964(3) 0.0573(14) Uani 1 1 d . . .
H5A H 0.9687 -0.0669 0.6596 0.069 Uiso 1 1 calc R . .
H5B H 0.9739 -0.0313 0.7227 0.069 Uiso 1 1 calc R . .
C6 C 0.8512(2) -0.11265(19) 0.6244(4) 0.0749(19) Uani 1 1 d . . .
H6A H 0.8757 -0.1239 0.5921 0.090 Uiso 1 1 calc R . .
H6B H 0.8207 -0.1271 0.6109 0.090 Uiso 1 1 calc R . .
C7 C 0.91190(16) 0.02844(17) 0.6800(3) 0.0463(12) Uani 1 1 d . . .
C8 C 0.88882(17) -0.0322(2) 0.6064(3) 0.0590(14) Uani 1 1 d . . .
H8 H 0.9099 -0.0461 0.5706 0.071 Uiso 1 1 calc R . .
C9 C 0.86639(19) 0.0155(2) 0.5813(3) 0.0611(14) Uani 1 1 d . . .
H9 H 0.8794 0.0253 0.5360 0.073 Uiso 1 1 calc R . .
C10 C 0.80631(18) -0.0412(2) 0.5983(3) 0.0566(13) Uani 1 1 d . . .
C11 C 0.87166(18) 0.09870(19) 0.6313(3) 0.0636(15) Uani 1 1 d . . .
H11A H 0.8792 0.1098 0.5846 0.076 Uiso 1 1 calc R . .
H11B H 0.8931 0.1152 0.6634 0.076 Uiso 1 1 calc R . .
C12 C 0.78139(19) 0.0346(2) 0.5399(3) 0.0593(14) Uani 1 1 d . . .
H12A H 0.7974 0.0494 0.5003 0.071 Uiso 1 1 calc R . .
H12B H 0.7558 0.0142 0.5221 0.071 Uiso 1 1 calc R . .
C13 C 0.81199(19) 0.13449(18) 0.7070(4) 0.0607(16) Uani 1 1 d . . .
C14 C 0.7852(2) 0.11599(19) 0.5963(3) 0.0640(16) Uani 1 1 d . . .
H14 H 0.7962 0.1328 0.5543 0.077 Uiso 1 1 calc R . .
C15 C 0.74609(18) 0.14434(18) 0.6362(4) 0.0670(17) Uani 1 1 d . . .
H15 H 0.7384 0.1747 0.6125 0.080 Uiso 1 1 calc R . .
C16 C 0.71462(18) 0.07051(19) 0.6027(3) 0.0527(13) Uani 1 1 d . . .
C17 C 0.7483(2) 0.1862(2) 0.7495(4) 0.079(2) Uani 1 1 d . . .
H17A H 0.7348 0.2132 0.7240 0.095 Uiso 1 1 calc R . .
H17B H 0.7751 0.1984 0.7769 0.095 Uiso 1 1 calc R . .
C18 C 0.65829(19) 0.1253(2) 0.6576(3) 0.0652(16) Uani 1 1 d . . .
H18A H 0.6347 0.1046 0.6353 0.078 Uiso 1 1 calc R . .
H18B H 0.6521 0.1581 0.6424 0.078 Uiso 1 1 calc R . .
C19 C 0.7190(2) 0.1662(2) 0.8653(4) 0.078(2) Uani 1 1 d . . .
C20 C 0.6624(2) 0.1626(2) 0.7741(4) 0.079(2) Uani 1 1 d . . .
H20 H 0.6495 0.1927 0.7549 0.095 Uiso 1 1 calc R . .
C21 C 0.6384(2) 0.1494(3) 0.8421(5) 0.093(3) Uani 1 1 d . . .
H21 H 0.6104 0.1699 0.8518 0.111 Uiso 1 1 calc R . .
C22 C 0.62820(18) 0.0869(2) 0.7649(3) 0.0583(15) Uani 1 1 d . . .
C23 C 0.6663(3) 0.1596(5) 0.9662(7) 0.140(5) Uani 1 1 d . . .
H23A H 0.6359 0.1763 0.9731 0.168 Uiso 1 1 calc R . .
H23B H 0.6916 0.1784 0.9884 0.168 Uiso 1 1 calc R . .
C24 C 0.59088(19) 0.0742(3) 0.8778(4) 0.090(2) Uani 1 1 d . . .
H24A H 0.5656 0.0963 0.8920 0.108 Uiso 1 1 calc R . .
H24B H 0.5759 0.0479 0.8523 0.108 Uiso 1 1 calc R . .
C25 C 0.7011(4) 0.0913(6) 1.0413(6) 0.150(6) Uani 1 1 d . . .
C26 C 0.6235(3) 0.0791(5) 0.9997(5) 0.123(4) Uani 1 1 d . . .
H26 H 0.5949 0.0972 1.0143 0.148 Uiso 1 1 calc R . .
C27 C 0.6354(3) 0.0427(5) 1.0540(5) 0.136(5) Uani 1 1 d . . .
H27 H 0.6142 0.0445 1.0949 0.163 Uiso 1 1 calc R . .
C28 C 0.61602(19) 0.0091(5) 0.9462(3) 0.093(3) Uani 1 1 d . . .
C29 C 0.7097(4) 0.0304(4) 1.1262(4) 0.234(11) Uani 1 1 d D . .
H29A H 0.7358 0.0507 1.1425 0.280 Uiso 1 1 calc R . .
H29B H 0.6871 0.0265 1.1644 0.280 Uiso 1 1 calc R . .
C30 C 0.6255(2) -0.0524(7) 1.0410(5) 0.181(7) Uani 1 1 d . . .
H30A H 0.6064 -0.0520 1.0834 0.217 Uiso 1 1 calc R . .
H30B H 0.6085 -0.0720 1.0071 0.217 Uiso 1 1 calc R . .
C31 C 0.7780(5) -0.0255(8) 1.0947(5) 0.151(6) Uani 1 1 d . . .
C32 C 0.7037(3) -0.0643(7) 1.1115(4) 0.176(7) Uani 1 1 d . . .
H32 H 0.6862 -0.0663 1.1558 0.211 Uiso 1 1 calc R . .
C33 C 0.7407(3) -0.1031(6) 1.1099(5) 0.159(6) Uani 1 1 d . . .
H33 H 0.7448 -0.1193 1.1549 0.190 Uiso 1 1 calc R . .
C34 C 0.6793(3) -0.1175(7) 1.0289(7) 0.144(6) Uani 1 1 d . . .
C35 C 0.8309(2) -0.0976(4) 1.0909(4) 0.151(5) Uani 1 1 d D . .
H35A H 0.8554 -0.0733 1.0995 0.181 Uiso 1 1 calc R . .
H35B H 0.8314 -0.1196 1.1302 0.181 Uiso 1 1 calc R . .
C36 C 0.7427(3) -0.1804(6) 1.0410(7) 0.181(8) Uani 1 1 d . . .
H36A H 0.7182 -0.2007 1.0197 0.217 Uiso 1 1 calc R . .
H36B H 0.7517 -0.1950 1.0850 0.217 Uiso 1 1 calc R . .
C37 C 0.8839(2) -0.1126(4) 0.9898(4) 0.088(2) Uani 1 1 d . . .
C38 C 0.8326(2) -0.1748(4) 1.0169(5) 0.125(4) Uani 1 1 d . . .
H38 H 0.8400 -0.1953 1.0570 0.150 Uiso 1 1 calc R . .
C39 C 0.8630(2) -0.1863(3) 0.9566(5) 0.105(3) Uani 1 1 d . . .
H39 H 0.8807 -0.2165 0.9635 0.126 Uiso 1 1 calc R . .
C40 C 0.7822(2) -0.1930(3) 0.9304(8) 0.120(4) Uani 1 1 d . . .
C41 C 0.93773(16) -0.1453(2) 0.9050(4) 0.074(2) Uani 1 1 d . . .
H41A H 0.9518 -0.1773 0.9048 0.089 Uiso 1 1 calc R . .
H41B H 0.9609 -0.1235 0.9259 0.089 Uiso 1 1 calc R . .
C42 C 0.8399(2) -0.2096(2) 0.8343(7) 0.108(3) Uani 1 1 d . . .
H42A H 0.8637 -0.2351 0.8388 0.129 Uiso 1 1 calc R . .
H42B H 0.8109 -0.2235 0.8141 0.129 Uiso 1 1 calc R . .
N1 N 0.92885(14) -0.13038(15) 0.8336(3) 0.0648(13) Uani 1 1 d . . .
N2 N 0.93092(14) -0.08519(16) 0.7404(3) 0.0663(13) Uani 1 1 d . . .
N3 N 0.85829(16) -0.17249(16) 0.7887(3) 0.0748(16) Uani 1 1 d . . .
N4 N 0.86347(15) -0.12868(15) 0.6937(3) 0.0689(15) Uani 1 1 d . . .
N5 N 0.91530(13) -0.01891(16) 0.6653(2) 0.0565(11) Uani 1 1 d . . .
N6 N 0.88028(14) 0.04820(14) 0.6353(2) 0.0514(10) Uani 1 1 d . . .
N7 N 0.84737(14) -0.06314(15) 0.6191(3) 0.0607(12) Uani 1 1 d . . .
N8 N 0.81605(14) 0.00472(15) 0.5771(2) 0.0500(10) Uani 1 1 d . . .
N9 N 0.82262(15) 0.11132(14) 0.6475(3) 0.0588(12) Uani 1 1 d . . .
N10 N 0.76616(15) 0.15285(15) 0.7017(3) 0.0581(11) Uani 1 1 d . . .
N11 N 0.76100(16) 0.07086(17) 0.5807(3) 0.0692(14) Uani 1 1 d . . .
N12 N 0.70494(15) 0.11147(16) 0.6350(3) 0.0633(12) Uani 1 1 d . . .
N13 N 0.71222(16) 0.16796(18) 0.7961(3) 0.0732(16) Uani 1 1 d . . .
N14 N 0.67610(19) 0.1559(3) 0.8932(4) 0.105(2) Uani 1 1 d . . .
N15 N 0.65186(16) 0.12270(16) 0.7309(3) 0.0642(13) Uani 1 1 d . . .
N16 N 0.62479(15) 0.0992(2) 0.8324(3) 0.0737(14) Uani 1 1 d . . .
N17 N 0.6639(2) 0.1105(4) 0.9993(3) 0.120(3) Uani 1 1 d . . .
N18 N 0.6854(2) 0.0547(4) 1.0694(3) 0.134(4) Uani 1 1 d D . .
N19 N 0.61369(19) 0.0558(3) 0.9370(3) 0.0885(19) Uani 1 1 d . . .
N20 N 0.6291(2) -0.0019(4) 1.0138(4) 0.122(3) Uani 1 1 d . . .
N21 N 0.7289(2) -0.0163(4) 1.1079(4) 0.154(5) Uani 1 1 d D . .
N22 N 0.7826(3) -0.0727(6) 1.0904(5) 0.164(6) Uani 1 1 d D . .
N23 N 0.6702(3) -0.0740(6) 1.0554(4) 0.144(4) Uani 1 1 d . . .
N24 N 0.7228(2) -0.1358(5) 1.0540(5) 0.154(5) Uani 1 1 d . . .
N25 N 0.84509(19) -0.1243(3) 1.0297(4) 0.121(3) Uani 1 1 d D . .
N26 N 0.89547(16) -0.1459(2) 0.9460(4) 0.0807(17) Uani 1 1 d . . .
N27 N 0.7845(2) -0.1794(3) 0.9961(6) 0.120(3) Uani 1 1 d . . .
N28 N 0.82873(17) -0.1904(2) 0.9025(5) 0.100(2) Uani 1 1 d . . .
O1 O 0.96452(12) -0.05645(12) 0.8410(2) 0.0615(10) Uani 1 1 d . . .
O2 O 0.93407(11) 0.04927(12) 0.72643(19) 0.0515(8) Uani 1 1 d . . .
O3 O 0.83765(14) 0.13737(15) 0.7582(2) 0.0716(11) Uani 1 1 d . . .
O4 O 0.75461(13) 0.17380(19) 0.8980(3) 0.0920(16) Uani 1 1 d . . .
O5 O 0.73877(19) 0.1140(4) 1.0558(3) 0.160(4) Uani 1 1 d . . .
O6 O 0.8085(2) 0.0020(5) 1.0944(3) 0.170(4) Uani 1 1 d . . .
O7 O 0.90268(17) -0.0721(2) 0.9947(3) 0.0998(15) Uani 1 1 d . . .
O8 O 0.79116(13) -0.16362(13) 0.7209(3) 0.0798(14) Uani 1 1 d . . .
O9 O 0.76559(12) -0.05982(14) 0.5970(2) 0.0677(10) Uani 1 1 d . . .
O10 O 0.68579(13) 0.03754(13) 0.5926(2) 0.0628(10) Uani 1 1 d . . .
O11 O 0.61373(13) 0.05022(13) 0.7370(2) 0.0580(9) Uani 1 1 d . . .
O12 O 0.60836(14) -0.0255(2) 0.9030(3) 0.0899(15) Uani 1 1 d . . .
O13 O 0.65532(19) -0.1392(3) 0.9864(4) 0.128(3) Uani 1 1 d . . .
O14 O 0.74681(15) -0.20219(19) 0.8990(4) 0.116(2) Uani 1 1 d . . .
C43 C 0.8067(2) 0.0157(2) 0.8210(4) 0.082(2) Uani 1 1 d . . .
C44 C 0.7608(3) 0.0344(3) 0.8203(5) 0.098(3) Uani 1 1 d . . .
H44 H 0.7552 0.0670 0.8118 0.118 Uiso 1 1 calc R . .
C45 C 0.7234(2) 0.0031(3) 0.8327(6) 0.111(3) Uani 1 1 d . . .
H45 H 0.6923 0.0158 0.8324 0.133 Uiso 1 1 calc R . .
C46 C 0.7278(2) -0.0425(2) 0.8446(5) 0.091(2) Uani 1 1 d . . .
C47 C 0.7720(3) -0.0603(3) 0.8423(7) 0.143(5) Uani 1 1 d . . .
H47 H 0.7763 -0.0933 0.8492 0.172 Uiso 1 1 calc R . .
C48 C 0.8123(3) -0.0315(3) 0.8299(7) 0.122(4) Uani 1 1 d . . .
H48 H 0.8429 -0.0452 0.8280 0.147 Uiso 1 1 calc R . .
O15 O 0.84703(15) 0.04436(17) 0.8166(3) 0.1010(17) Uani 1 1 d . . .
H15A H 0.8445 0.0706 0.7865 0.121 Uiso 1 1 calc R . .
O16 O 0.6906(2) -0.0745(2) 0.8533(4) 0.129(3) Uani 1 1 d . . .
H16 H 0.6648 -0.0604 0.8480 0.194 Uiso 1 1 calc R . .

loop_
_atom_site_aniso_label
_atom_site_aniso_U_11
_atom_site_aniso_U_22
_atom_site_aniso_U_33
_atom_site_aniso_U_23
_atom_site_aniso_U_13
_atom_site_aniso_U_12
O1W 0.045(2) 0.064(2) 0.087(3) -0.012(2) -0.0036(18) -0.0046(17)
O2W 0.329(14) 0.235(10) 0.289(12) -0.162(10) 0.208(12) -0.228(11)
O3W 0.242(16) 0.119(9) 0.060(6) -0.044(6) -0.008(8) 0.064(9)
O17 0.062(7) 0.38(3) 0.047(5) 0.050(9) -0.006(5) -0.029(9)
Rb1 0.0509(3) 0.0959(5) 0.1069(5) -0.0506(4) -0.0034(3) 0.0115(3)
Cl1 0.122(5) 0.284(12) 0.100(5) 0.000 0.000 -0.091(7)
Cl2 0.291(19) 0.122(8) 0.141(9) 0.061(8) 0.052(11) 0.000(10)
C1 0.019(2) 0.044(3) 0.125(6) 0.006(3) 0.002(3) -0.001(2)
C2 0.027(3) 0.033(3) 0.165(6) 0.003(4) -0.008(3) 0.006(2)
C3 0.033(3) 0.034(3) 0.134(6) -0.015(3) -0.001(3) 0.008(2)
C4 0.033(3) 0.039(3) 0.155(6) -0.010(4) -0.022(4) 0.002(2)
C5 0.038(3) 0.046(3) 0.088(4) 0.006(3) 0.001(3) -0.008(2)
C6 0.054(3) 0.047(3) 0.124(6) -0.017(3) -0.038(4) -0.004(2)
C7 0.028(2) 0.048(3) 0.063(3) 0.013(2) 0.002(2) -0.006(2)
C8 0.035(3) 0.072(4) 0.070(3) -0.008(3) 0.009(2) -0.010(2)
C9 0.057(3) 0.084(4) 0.042(3) 0.007(3) -0.001(2) -0.023(3)
C10 0.037(3) 0.062(3) 0.070(3) -0.012(3) -0.003(2) -0.010(2)
C11 0.047(3) 0.058(3) 0.086(4) 0.029(3) -0.011(3) -0.018(2)
C12 0.049(3) 0.070(4) 0.059(3) 0.016(3) -0.014(3) -0.016(3)
C13 0.047(3) 0.034(3) 0.101(5) 0.016(3) -0.026(3) -0.011(2)
C14 0.063(3) 0.054(3) 0.075(4) 0.029(3) -0.027(3) -0.020(3)
C15 0.047(3) 0.043(3) 0.110(5) 0.032(3) -0.033(3) -0.019(2)
C16 0.050(3) 0.050(3) 0.058(3) 0.015(3) -0.018(2) -0.010(2)
C17 0.057(4) 0.054(3) 0.125(6) 0.011(4) -0.046(4) -0.015(3)
C18 0.043(3) 0.063(3) 0.090(5) 0.005(3) -0.030(3) -0.012(2)
C19 0.044(3) 0.080(4) 0.110(6) -0.057(4) -0.013(3) -0.003(3)
C20 0.050(3) 0.064(4) 0.123(6) -0.024(4) -0.019(4) 0.014(3)
C21 0.037(3) 0.094(5) 0.147(7) -0.067(5) -0.041(4) 0.017(3)
C22 0.038(3) 0.070(4) 0.067(4) -0.014(3) -0.030(3) 0.016(3)
C23 0.060(5) 0.181(11) 0.178(11) -0.119(10) -0.013(6) -0.003(6)
C24 0.029(3) 0.151(7) 0.090(5) -0.044(5) -0.008(3) -0.003(3)
C25 0.083(8) 0.261(15) 0.106(8) -0.073(8) 0.063(7) -0.064(8)
C26 0.051(4) 0.242(12) 0.077(5) -0.077(7) 0.000(4) 0.010(5)
C27 0.055(4) 0.279(14) 0.075(6) -0.067(8) -0.008(4) -0.004(6)
C28 0.025(3) 0.207(11) 0.048(4) -0.027(6) 0.009(3) -0.009(4)
C29 0.072(6) 0.52(3) 0.108(9) -0.136(15) 0.025(6) 0.001(12)
C30 0.026(4) 0.44(2) 0.075(6) 0.056(10) 0.007(3) -0.009(7)
C31 0.079(8) 0.32(2) 0.049(5) 0.016(9) 0.002(5) -0.018(12)
C32 0.045(4) 0.43(2) 0.050(4) 0.055(8) 0.008(3) 0.008(8)
C33 0.049(5) 0.357(19) 0.070(5) 0.062(8) 0.007(4) -0.005(7)
C34 0.045(5) 0.284(17) 0.104(8) 0.109(10) 0.014(6) -0.019(8)
C35 0.039(4) 0.321(16) 0.091(6) 0.064(8) -0.002(4) 0.005(6)
C36 0.049(5) 0.281(17) 0.213(13) 0.179(13) -0.033(6) -0.059(8)
C37 0.030(3) 0.127(7) 0.106(6) 0.036(5) -0.014(3) -0.022(4)
C38 0.026(3) 0.191(10) 0.158(8) 0.120(7) -0.012(4) -0.026(4)
C39 0.043(4) 0.092(5) 0.180(8) 0.089(6) -0.030(5) -0.013(3)
C40 0.038(4) 0.095(6) 0.226(12) 0.084(7) -0.026(6) -0.013(3)
C41 0.022(2) 0.055(3) 0.146(6) 0.033(4) -0.006(3) 0.002(2)
C42 0.041(3) 0.040(3) 0.242(12) 0.034(5) -0.015(5) 0.000(3)
N1 0.037(2) 0.040(2) 0.117(4) 0.020(3) -0.011(2) -0.0024(19)
N2 0.029(2) 0.052(3) 0.119(4) 0.006(3) -0.009(3) -0.0083(18)
N3 0.040(2) 0.039(2) 0.145(5) -0.002(3) 0.003(3) -0.012(2)
N4 0.038(2) 0.037(2) 0.132(5) -0.005(3) -0.008(3) -0.0053(19)
N5 0.029(2) 0.057(3) 0.083(3) -0.003(2) -0.005(2) -0.0098(18)
N6 0.044(2) 0.047(2) 0.063(3) 0.012(2) -0.007(2) -0.0058(18)
N7 0.036(2) 0.053(3) 0.094(4) -0.016(2) -0.005(2) -0.0065(18)
N8 0.043(2) 0.055(2) 0.052(2) 0.004(2) 0.0007(18) -0.0127(19)
N9 0.046(3) 0.041(2) 0.089(4) 0.006(2) -0.017(2) -0.0065(18)
N10 0.048(2) 0.040(2) 0.086(3) 0.001(2) -0.021(2) -0.0038(19)
N11 0.052(3) 0.054(3) 0.103(4) 0.014(3) -0.023(3) -0.022(2)
N12 0.038(2) 0.058(3) 0.094(3) 0.016(3) -0.026(2) -0.009(2)
N13 0.040(3) 0.066(3) 0.114(5) -0.039(3) -0.025(3) 0.004(2)
N14 0.055(3) 0.140(5) 0.120(5) -0.090(5) -0.014(3) -0.003(3)
N15 0.049(3) 0.046(3) 0.097(4) -0.010(3) -0.025(3) -0.002(2)
N16 0.037(2) 0.092(4) 0.092(4) -0.024(3) -0.008(2) -0.005(2)
N17 0.034(3) 0.248(11) 0.076(4) -0.083(6) 0.000(3) -0.009(5)
N18 0.047(3) 0.312(13) 0.044(3) -0.055(5) -0.005(3) 0.010(5)
N19 0.048(3) 0.152(6) 0.066(4) -0.028(4) 0.004(3) -0.010(4)
N20 0.050(4) 0.254(11) 0.062(4) 0.011(6) 0.003(3) -0.006(4)
N21 0.040(4) 0.346(15) 0.077(5) 0.033(7) -0.007(3) -0.026(6)
N22 0.031(4) 0.359(17) 0.101(6) 0.059(10) -0.011(3) -0.044(7)
N23 0.061(5) 0.300(14) 0.072(5) 0.027(7) 0.008(3) 0.012(7)
N24 0.043(4) 0.296(14) 0.122(7) 0.116(9) -0.003(4) -0.013(6)
N25 0.035(3) 0.200(8) 0.127(6) 0.088(6) -0.007(3) -0.005(4)
N26 0.040(3) 0.059(3) 0.143(5) 0.038(3) 0.018(3) 0.009(2)
N27 0.041(3) 0.164(7) 0.156(7) 0.095(6) -0.011(4) -0.004(4)
N28 0.033(3) 0.084(4) 0.181(7) 0.066(5) -0.007(4) -0.007(3)
O1 0.0410(18) 0.0423(19) 0.101(3) 0.011(2) -0.0044(19) -0.0032(16)
O2 0.0359(17) 0.0541(19) 0.065(2) 0.0027(17) -0.0142(16) -0.0101(15)
O3 0.050(2) 0.079(3) 0.086(3) -0.002(2) -0.031(2) -0.0092(19)
O4 0.046(2) 0.119(4) 0.112(4) -0.063(3) -0.017(2) -0.010(2)
O5 0.063(3) 0.332(11) 0.085(4) -0.099(5) 0.002(3) -0.012(5)
O6 0.058(4) 0.377(14) 0.076(4) -0.019(6) 0.013(3) -0.009(5)
O7 0.055(3) 0.128(5) 0.116(4) 0.007(3) 0.007(3) 0.011(3)
O8 0.036(2) 0.043(2) 0.160(4) -0.007(2) -0.006(2) -0.0029(15)
O9 0.042(2) 0.064(2) 0.097(3) 0.002(2) -0.007(2) -0.0171(17)
O10 0.052(2) 0.060(2) 0.077(3) 0.0079(19) -0.0188(19) -0.0186(18)
O11 0.055(2) 0.053(2) 0.067(2) -0.0051(18) -0.0108(18) 0.0043(17)
O12 0.044(2) 0.148(5) 0.077(3) -0.004(3) 0.004(2) -0.021(2)
O13 0.045(3) 0.218(7) 0.122(5) 0.076(5) -0.017(3) -0.010(3)
O14 0.035(2) 0.109(4) 0.206(6) 0.026(4) -0.003(3) -0.013(2)
C43 0.044(3) 0.072(4) 0.130(6) 0.023(4) 0.001(3) -0.007(3)
C44 0.067(4) 0.076(4) 0.152(7) 0.034(5) 0.007(4) 0.005(4)
C45 0.044(4) 0.093(6) 0.194(10) -0.016(6) 0.034(5) -0.006(3)
C46 0.067(4) 0.061(4) 0.146(7) -0.017(4) 0.050(4) -0.015(3)
C47 0.091(6) 0.069(5) 0.270(14) -0.011(6) 0.079(8) -0.006(4)
C48 0.071(5) 0.063(5) 0.234(11) -0.026(6) 0.040(6) 0.000(4)
O15 0.052(2) 0.082(3) 0.169(5) 0.049(3) -0.011(3) -0.010(2)
O16 0.100(4) 0.110(4) 0.177(6) -0.078(4) 0.051(4) -0.045(3)

loop_
_atom_type_symbol
_atom_type_description
_atom_type_scat_dispersion_real
_atom_type_scat_dispersion_imag
_atom_type_scat_source
C C 0.0033 0.0016 'International Tables Vol C Tables 4.2.6.8 and 6.1.1.4'
H H 0.0000 0.0000 'International Tables Vol C Tables 4.2.6.8 and 6.1.1.4'
N N 0.0061 0.0033 'International Tables Vol C Tables 4.2.6.8 and 6.1.1.4'
O O 0.0106 0.0060 'International Tables Vol C Tables 4.2.6.8 and 6.1.1.4'
Rb Rb -0.9393 2.9676 'International Tables Vol C Tables 4.2.6.8 and 6.1.1.4'
Cl Cl 0.1484 0.1585 'International Tables Vol C Tables 4.2.6.8 and 6.1.1.4'

loop_
_geom_angle_atom_site_label_1
_geom_angle_atom_site_label_2
_geom_angle_atom_site_label_3
_geom_angle
_geom_angle_site_symmetry_1
_geom_angle_site_symmetry_3
_geom_angle_publ_flag
O17 O17 Rb1 80.9(5) 2_755 2_755 ?
O17 O17 Rb1 65.5(7) 2_755 . ?
Rb1 O17 Rb1 82.8(2) 2_755 . ?
O1 Rb1 O17 90.2(4) . 2_755 ?
O1 Rb1 O2W 114.9(2) . . ?
O17 Rb1 O2W 92.8(4) 2_755 . ?
O1 Rb1 O15 99.30(14) . . ?
O17 Rb1 O15 161.9(2) 2_755 . ?
O2W Rb1 O15 69.3(4) . . ?
O1 Rb1 O1 81.17(11) . 2_755 ?
O17 Rb1 O1 65.7(2) 2_755 2_755 ?
O2W Rb1 O1 153.9(2) . 2_755 ?
O15 Rb1 O1 130.80(14) . 2_755 ?
O1 Rb1 O11 149.46(11) . 3_645 ?
O17 Rb1 O11 59.3(4) 2_755 3_645 ?
O2W Rb1 O11 68.83(16) . 3_645 ?
O15 Rb1 O11 109.67(14) . 3_645 ?
O1 Rb1 O11 86.91(10) 2_755 3_645 ?
O1 Rb1 O17 63.8(3) . . ?
O17 Rb1 O17 33.7(7) 2_755 . ?
O2W Rb1 O17 85.8(4) . . ?
O15 Rb1 O17 141.0(2) . . ?
O1 Rb1 O17 83.5(2) 2_755 . ?
O11 Rb1 O17 87.0(3) 3_645 . ?
O1 Rb1 O2 79.02(11) . . ?
O17 Rb1 O2 138.3(2) 2_755 . ?
O2W Rb1 O2 128.4(4) . . ?
O15 Rb1 O2 59.29(13) . . ?
O1 Rb1 O2 72.86(10) 2_755 . ?
O11 Rb1 O2 123.99(10) 3_645 . ?
O17 Rb1 O2 138.6(3) . . ?
O1 Rb1 C22 156.10(14) . 3_645 ?
O17 Rb1 C22 71.4(4) 2_755 3_645 ?
O2W Rb1 C22 53.10(16) . 3_645 ?
O15 Rb1 C22 94.87(16) . 3_645 ?
O1 Rb1 C22 103.84(12) 2_755 3_645 ?
O11 Rb1 C22 17.47(11) 3_645 3_645 ?
O17 Rb1 C22 93.2(3) . 3_645 ?
O2 Rb1 C22 124.87(12) . 3_645 ?
O1 Rb1 Rb1 47.42(7) . 2_755 ?
O17 Rb1 Rb1 51.2(3) 2_755 2_755 ?
O2W Rb1 Rb1 131.6(4) . 2_755 ?
O15 Rb1 Rb1 143.92(13) . 2_755 ?
O1 Rb1 Rb1 44.97(7) 2_755 2_755 ?
O11 Rb1 Rb1 105.88(7) 3_645 2_755 ?
O17 Rb1 Rb1 45.9(2) . 2_755 ?
O2 Rb1 Rb1 95.47(6) . 2_755 ?
C22 Rb1 Rb1 121.21(10) 3_645 2_755 ?
O1 C1 N1 126.0(7) . . ?
O1 C1 N2 125.0(5) . . ?
N1 C1 N2 109.0(5) . . ?
N1 C2 N3 114.7(6) . . ?
N1 C2 C3 104.0(4) . . ?
N3 C2 C3 105.3(5) . . ?
N1 C2 H2 110.8 . . ?
N3 C2 H2 110.8 . . ?
C3 C2 H2 110.8 . . ?
N4 C3 N2 113.4(4) . . ?
N4 C3 C2 102.8(5) . . ?
N2 C3 C2 104.0(6) . . ?
N4 C3 H3 112.0 . . ?
N2 C3 H3 112.0 . . ?
C2 C3 H3 112.0 . . ?
O8 C4 N4 127.4(7) . . ?
O8 C4 N3 125.3(7) . . ?
N4 C4 N3 107.3(4) . . ?
N2 C5 N5 113.0(4) . . ?
N2 C5 H5A 109.0 . . ?
N5 C5 H5A 109.0 . . ?
N2 C5 H5B 109.0 . . ?
N5 C5 H5B 109.0 . . ?
H5A C5 H5B 107.8 . . ?
N7 C6 N4 113.1(5) . . ?
N7 C6 H6A 109.0 . . ?
N4 C6 H6A 109.0 . . ?
N7 C6 H6B 109.0 . . ?
N4 C6 H6B 109.0 . . ?
H6A C6 H6B 107.8 . . ?
O2 C7 N6 126.8(5) . . ?
O2 C7 N5 125.2(4) . . ?
N6 C7 N5 108.0(4) . . ?
N5 C8 N7 115.8(5) . . ?
N5 C8 C9 103.9(4) . . ?
N7 C8 C9 103.9(4) . . ?
N5 C8 H8 110.9 . . ?
N7 C8 H8 110.9 . . ?
C9 C8 H8 110.9 . . ?
N8 C9 N6 115.9(5) . . ?
N8 C9 C8 103.5(4) . . ?
N6 C9 C8 102.1(4) . . ?
N8 C9 H9 111.6 . . ?
N6 C9 H9 111.6 . . ?
C8 C9 H9 111.6 . . ?
O9 C10 N7 125.9(5) . . ?
O9 C10 N8 124.1(5) . . ?
N7 C10 N8 110.0(4) . . ?
N6 C11 N9 112.7(4) . . ?
N6 C11 H11A 109.0 . . ?
N9 C11 H11A 109.0 . . ?
N6 C11 H11B 109.0 . . ?
N9 C11 H11B 109.0 . . ?
H11A C11 H11B 107.8 . . ?
N11 C12 N8 113.7(5) . . ?
N11 C12 H12A 108.8 . . ?
N8 C12 H12A 108.8 . . ?
N11 C12 H12B 108.8 . . ?
N8 C12 H12B 108.8 . . ?
H12A C12 H12B 107.7 . . ?
O3 C13 N9 126.2(5) . . ?
O3 C13 N10 125.3(6) . . ?
N9 C13 N10 108.4(5) . . ?
N9 C14 N11 113.5(4) . . ?
N9 C14 C15 102.4(5) . . ?
N11 C14 C15 102.5(4) . . ?
N9 C14 H14 112.5 . . ?
N11 C14 H14 112.5 . . ?
C15 C14 H14 112.5 . . ?
N10 C15 N12 115.5(5) . . ?
N10 C15 C14 104.6(4) . . ?
N12 C15 C14 102.9(5) . . ?
N10 C15 H15 111.1 . . ?
N12 C15 H15 111.1 . . ?
C14 C15 H15 111.1 . . ?
O10 C16 N12 125.6(5) . . ?
O10 C16 N11 124.9(5) . . ?
N12 C16 N11 109.5(4) . . ?
N10 C17 N13 115.1(5) . . ?
N10 C17 H17A 108.5 . . ?
N13 C17 H17A 108.5 . . ?
N10 C17 H17B 108.5 . . ?
N13 C17 H17B 108.5 . . ?
H17A C17 H17B 107.5 . . ?
N12 C18 N15 113.8(4) . . ?
N12 C18 H18A 108.8 . . ?
N15 C18 H18A 108.8 . . ?
N12 C18 H18B 108.8 . . ?
N15 C18 H18B 108.8 . . ?
H18A C18 H18B 107.7 . . ?
O4 C19 N14 124.5(7) . . ?
O4 C19 N13 129.2(7) . . ?
N14 C19 N13 106.3(5) . . ?
N15 C20 N13 116.6(5) . . ?
N15 C20 C21 103.0(6) . . ?
N13 C20 C21 101.0(6) . . ?
N15 C20 H20 111.8 . . ?
N13 C20 H20 111.8 . . ?
C21 C20 H20 111.8 . . ?
N14 C21 N16 113.2(6) . . ?
N14 C21 C20 103.9(6) . . ?
N16 C21 C20 103.7(5) . . ?
N14 C21 H21 111.8 . . ?
N16 C21 H21 111.8 . . ?
C20 C21 H21 111.8 . . ?
O11 C22 N16 127.9(6) . . ?
O11 C22 N15 124.0(5) . . ?
N16 C22 N15 108.1(5) . . ?
O11 C22 Rb1 46.2(2) . 8_554 ?
N16 C22 Rb1 130.6(3) . 8_554 ?
N15 C22 Rb1 99.2(3) . 8_554 ?
N14 C23 N17 110.9(7) . . ?
N14 C23 H23A 109.5 . . ?
N17 C23 H23A 109.5 . . ?
N14 C23 H23B 109.5 . . ?
N17 C23 H23B 109.5 . . ?
H23A C23 H23B 108.0 . . ?
N19 C24 N16 111.6(5) . . ?
N19 C24 H24A 109.3 . . ?
N16 C24 H24A 109.3 . . ?
N19 C24 H24B 109.3 . . ?
N16 C24 H24B 109.3 . . ?
H24A C24 H24B 108.0 . . ?
N18 C25 O5 127.8(15) . . ?
N18 C25 N17 107.5(9) . . ?
O5 C25 N17 123.3(15) . . ?
N19 C26 N17 115.7(7) . . ?
N19 C26 C27 109.6(10) . . ?
N17 C26 C27 104.2(8) . . ?
N19 C26 H26 109.0 . . ?
N17 C26 H26 109.0 . . ?
C27 C26 H26 109.0 . . ?
N18 C27 N20 114.4(8) . . ?
N18 C27 C26 101.4(10) . . ?
N20 C27 C26 100.1(7) . . ?
N18 C27 H27 113.2 . . ?
N20 C27 H27 113.2 . . ?
C26 C27 H27 113.2 . . ?
O12 C28 N19 130.1(7) . . ?
O12 C28 N20 118.8(11) . . ?
N19 C28 N20 111.1(9) . . ?
N21 C29 N18 113.9(8) . . ?
N21 C29 H29A 108.8 . . ?
N18 C29 H29A 108.8 . . ?
N21 C29 H29B 108.8 . . ?
N18 C29 H29B 108.8 . . ?
H29A C29 H29B 107.7 . . ?
N23 C30 N20 114.2(9) . . ?
N23 C30 H30A 108.7 . . ?
N20 C30 H30A 108.7 . . ?
N23 C30 H30B 108.7 . . ?
N20 C30 H30B 108.7 . . ?
H30A C30 H30B 107.6 . . ?
O6 C31 N22 126.4(16) . . ?
O6 C31 N21 126.7(19) . . ?
N22 C31 N21 106.6(14) . . ?
N23 C32 C33 107.1(13) . . ?
N23 C32 N21 115.3(10) . . ?
C33 C32 N21 108.6(8) . . ?
N23 C32 H32 108.6 . . ?
C33 C32 H32 108.6 . . ?
N21 C32 H32 108.6 . . ?
N22 C33 C32 97.7(12) . . ?
N22 C33 N24 115.1(8) . . ?
C32 C33 N24 103.0(8) . . ?
N22 C33 H33 113.2 . . ?
C32 C33 H33 113.2 . . ?
N24 C33 H33 113.2 . . ?
O13 C34 N23 126.9(11) . . ?
O13 C34 N24 121.9(18) . . ?
N23 C34 N24 111.2(15) . . ?
N25 C35 N22 118.2(7) . . ?
N25 C35 H35A 107.8 . . ?
N22 C35 H35A 107.8 . . ?
N25 C35 H35B 107.8 . . ?
N22 C35 H35B 107.8 . . ?
H35A C35 H35B 107.1 . . ?
N24 C36 N27 114.4(9) . . ?
N24 C36 H36A 108.7 . . ?
N27 C36 H36A 108.7 . . ?
N24 C36 H36B 108.7 . . ?
N27 C36 H36B 108.7 . . ?
H36A C36 H36B 107.6 . . ?
O7 C37 N26 126.5(7) . . ?
O7 C37 N25 120.3(10) . . ?
N26 C37 N25 113.1(8) . . ?
N27 C38 N25 111.2(8) . . ?
N27 C38 C39 107.6(9) . . ?
N25 C38 C39 101.8(6) . . ?
N27 C38 H38 111.9 . . ?
N25 C38 H38 111.9 . . ?
C39 C38 H38 111.9 . . ?
N28 C39 N26 112.1(5) . . ?
N28 C39 C38 102.2(6) . . ?
N26 C39 C38 107.4(8) . . ?
N28 C39 H39 111.6 . . ?
N26 C39 H39 111.6 . . ?
C38 C39 H39 111.6 . . ?
O14 C40 N27 126.3(10) . . ?
O14 C40 N28 125.7(14) . . ?
N27 C40 N28 107.8(8) . . ?
N26 C41 N1 112.9(4) . . ?
N26 C41 H41A 109.0 . . ?
N1 C41 H41A 109.0 . . ?
N26 C41 H41B 109.0 . . ?
N1 C41 H41B 109.0 . . ?
H41A C41 H41B 107.8 . . ?
N3 C42 N28 111.2(6) . . ?
N3 C42 H42A 109.4 . . ?
N28 C42 H42A 109.4 . . ?
N3 C42 H42B 109.4 . . ?
N28 C42 H42B 109.4 . . ?
H42A C42 H42B 108.0 . . ?
C1 N1 C2 112.0(6) . . ?
C1 N1 C41 122.9(5) . . ?
C2 N1 C41 124.7(5) . . ?
C1 N2 C5 121.7(5) . . ?
C1 N2 C3 110.5(5) . . ?
C5 N2 C3 123.3(6) . . ?
C4 N3 C42 122.7(5) . . ?
C4 N3 C2 110.0(6) . . ?
C42 N3 C2 124.4(5) . . ?
C4 N4 C3 114.2(5) . . ?
C4 N4 C6 121.9(5) . . ?
C3 N4 C6 121.1(5) . . ?
C7 N5 C8 113.0(4) . . ?
C7 N5 C5 123.4(4) . . ?
C8 N5 C5 122.1(5) . . ?
C7 N6 C11 123.1(4) . . ?
C7 N6 C9 112.4(4) . . ?
C11 N6 C9 122.7(4) . . ?
C10 N7 C6 122.2(4) . . ?
C10 N7 C8 110.6(4) . . ?
C6 N7 C8 122.6(5) . . ?
C10 N8 C9 111.8(4) . . ?
C10 N8 C12 123.2(4) . . ?
C9 N8 C12 123.6(4) . . ?
C13 N9 C14 112.4(5) . . ?
C13 N9 C11 120.5(5) . . ?
C14 N9 C11 123.9(5) . . ?
C13 N10 C17 121.7(5) . . ?
C13 N10 C15 112.0(5) . . ?
C17 N10 C15 124.3(5) . . ?
C16 N11 C12 123.8(4) . . ?
C16 N11 C14 112.4(5) . . ?
C12 N11 C14 123.4(5) . . ?
C16 N12 C18 124.1(4) . . ?
C16 N12 C15 112.6(5) . . ?
C18 N12 C15 122.7(5) . . ?
C19 N13 C17 122.2(5) . . ?
C19 N13 C20 114.7(6) . . ?
C17 N13 C20 121.1(6) . . ?
C19 N14 C23 123.1(6) . . ?
C19 N14 C21 113.4(7) . . ?
C23 N14 C21 122.6(6) . . ?
C22 N15 C20 113.0(6) . . ?
C22 N15 C18 125.0(4) . . ?
C20 N15 C18 121.0(6) . . ?
C22 N16 C21 110.4(6) . . ?
C22 N16 C24 120.0(5) . . ?
C21 N16 C24 123.2(6) . . ?
C25 N17 C26 110.0(11) . . ?
C25 N17 C23 123.2(9) . . ?
C26 N17 C23 126.5(8) . . ?
C25 N18 C29 123.4(10) . . ?
C25 N18 C27 116.0(11) . . ?
C29 N18 C27 119.3(10) . . ?
C28 N19 C26 109.4(8) . . ?
C28 N19 C24 119.6(6) . . ?
C26 N19 C24 128.5(9) . . ?
C28 N20 C27 109.7(11) . . ?
C28 N20 C30 121.3(10) . . ?
C27 N20 C30 127.7(8) . . ?
C31 N21 C29 124.4(12) . . ?
C31 N21 C32 107.2(12) . . ?
C29 N21 C32 127.6(8) . . ?
C31 N22 C33 118.2(12) . . ?
C31 N22 C35 122.7(11) . . ?
C33 N22 C35 115.8(12) . . ?
C34 N23 C30 118.7(12) . . ?
C34 N23 C32 109.2(13) . . ?
C30 N23 C32 129.2(13) . . ?
C36 N24 C34 127.5(14) . . ?
C36 N24 C33 123.0(9) . . ?
C34 N24 C33 108.4(14) . . ?
C37 N25 C35 123.5(8) . . ?
C37 N25 C38 108.7(8) . . ?
C35 N25 C38 124.3(7) . . ?
C37 N26 C41 124.1(6) . . ?
C37 N26 C39 107.9(7) . . ?
C41 N26 C39 127.0(7) . . ?
C40 N27 C38 110.3(8) . . ?
C40 N27 C36 121.7(9) . . ?
C38 N27 C36 126.7(10) . . ?
C40 N28 C39 110.1(9) . . ?
C40 N28 C42 121.6(9) . . ?
C39 N28 C42 123.5(6) . . ?
C1 O1 Rb1 132.8(3) . . ?
C1 O1 Rb1 139.2(3) . 2_755 ?
Rb1 O1 Rb1 87.61(11) . 2_755 ?
C7 O2 Rb1 132.7(3) . . ?
C22 O11 Rb1 116.4(3) . 8_554 ?
C48 C43 O15 118.8(6) . . ?
C48 C43 C44 118.7(6) . . ?
O15 C43 C44 122.4(6) . . ?
C45 C44 C43 117.4(7) . . ?
C45 C44 H44 121.3 . . ?
C43 C44 H44 121.3 . . ?
C46 C45 C44 125.3(7) . . ?
C46 C45 H45 117.3 . . ?
C44 C45 H45 117.3 . . ?
C45 C46 C47 116.6(6) . . ?
C45 C46 O16 125.8(7) . . ?
C47 C46 O16 117.3(7) . . ?
C46 C47 C48 122.3(8) . . ?
C46 C47 H47 118.8 . . ?
C48 C47 H47 118.8 . . ?
C43 C48 C47 119.5(7) . . ?
C43 C48 H48 120.3 . . ?
C47 C48 H48 120.3 . . ?
C43 O15 Rb1 129.3(4) . . ?
C43 O15 H15A 115.3 . . ?
Rb1 O15 H15A 115.3 . . ?
C46 O16 H16 109.5 . . ?

loop_
_geom_bond_atom_site_label_1
_geom_bond_atom_site_label_2
_geom_bond_distance
_geom_bond_site_symmetry_2
_geom_bond_publ_flag
O2W Rb1 2.888(8) . ?
O17 O17 1.75(4) 2_755 ?
O17 Rb1 2.876(10) 2_755 ?
O17 Rb1 3.121(14) . ?
Rb1 O1 2.809(4) . ?
Rb1 O17 2.876(10) 2_755 ?
Rb1 O15 2.910(5) . ?
Rb1 O1 2.927(4) 2_755 ?
Rb1 O11 2.951(4) 3_645 ?
Rb1 O2 3.146(4) . ?
Rb1 C22 3.665(5) 3_645 ?
Rb1 Rb1 3.9717(13) 2_755 ?
C1 O1 1.239(7) . ?
C1 N1 1.345(7) . ?
C1 N2 1.365(9) . ?
C2 N1 1.437(9) . ?
C2 N3 1.484(7) . ?
C2 C3 1.504(10) . ?
C2 H2 0.9900 . ?
C3 N4 1.447(7) . ?
C3 N2 1.452(7) . ?
C3 H3 0.9900 . ?
C4 O8 1.209(6) . ?
C4 N4 1.366(9) . ?
C4 N3 1.386(9) . ?
C5 N2 1.408(7) . ?
C5 N5 1.468(7) . ?
C5 H5A 0.9800 . ?
C5 H5B 0.9800 . ?
C6 N7 1.394(7) . ?
C6 N4 1.458(9) . ?
C6 H6A 0.9800 . ?
C6 H6B 0.9800 . ?
C7 O2 1.239(6) . ?
C7 N6 1.357(6) . ?
C7 N5 1.359(7) . ?
C8 N5 1.411(7) . ?
C8 N7 1.469(7) . ?
C8 C9 1.553(8) . ?
C8 H8 0.9900 . ?
C9 N8 1.443(7) . ?
C9 N6 1.445(7) . ?
C9 H9 0.9900 . ?
C10 O9 1.253(6) . ?
C10 N7 1.364(7) . ?
C10 N8 1.378(7) . ?
C11 N6 1.436(7) . ?
C11 N9 1.452(7) . ?
C11 H11A 0.9800 . ?
C11 H11B 0.9800 . ?
C12 N11 1.407(8) . ?
C12 N8 1.471(7) . ?
C12 H12A 0.9800 . ?
C12 H12B 0.9800 . ?
C13 O3 1.228(7) . ?
C13 N9 1.357(8) . ?
C13 N10 1.386(7) . ?
C14 N9 1.447(7) . ?
C14 N11 1.465(7) . ?
C14 C15 1.558(9) . ?
C14 H14 0.9900 . ?
C15 N10 1.408(8) . ?
C15 N12 1.475(6) . ?
C15 H15 0.9900 . ?
C16 O10 1.242(6) . ?
C16 N12 1.334(7) . ?
C16 N11 1.367(7) . ?
C17 N10 1.408(9) . ?
C17 N13 1.450(9) . ?
C17 H17A 0.9800 . ?
C17 H17B 0.9800 . ?
C18 N12 1.430(8) . ?
C18 N15 1.435(8) . ?
C18 H18A 0.9800 . ?
C18 H18B 0.9800 . ?
C19 O4 1.201(7) . ?
C19 N14 1.348(9) . ?
C19 N13 1.356(9) . ?
C20 N15 1.427(8) . ?
C20 N13 1.467(8) . ?
C20 C21 1.526(12) . ?
C20 H20 0.9900 . ?
C21 N14 1.458(8) . ?
C21 N16 1.467(9) . ?
C21 H21 0.9900 . ?
C22 O11 1.228(6) . ?
C22 N16 1.357(8) . ?
C22 N15 1.371(8) . ?
C22 Rb1 3.665(5) 8_554 ?
C23 N14 1.445(15) . ?
C23 N17 1.519(15) . ?
C23 H23A 0.9800 . ?
C23 H23B 0.9800 . ?
C24 N19 1.411(10) . ?
C24 N16 1.473(9) . ?
C24 H24A 0.9800 . ?
C24 H24B 0.9800 . ?
C25 N18 1.241(16) . ?
C25 O5 1.261(12) . ?
C25 N17 1.428(17) . ?
C26 N19 1.406(10) . ?
C26 N17 1.432(13) . ?
C26 C27 1.501(17) . ?
C26 H26 0.9900 . ?
C27 N18 1.471(11) . ?
C27 N20 1.484(14) . ?
C27 H27 0.9900 . ?
C28 O12 1.299(11) . ?
C28 N19 1.319(11) . ?
C28 N20 1.395(11) . ?
C29 N21 1.457(15) . ?
C29 N18 1.462(12) . ?
C29 H29A 0.9800 . ?
C29 H29B 0.9800 . ?
C30 N23 1.418(14) . ?
C30 N20 1.510(18) . ?
C30 H30A 0.9800 . ?
C30 H30B 0.9800 . ?
C31 O6 1.152(17) . ?
C31 N22 1.330(18) . ?
C31 N21 1.420(16) . ?
C32 N23 1.462(13) . ?
C32 C33 1.500(19) . ?
C32 N21 1.521(18) . ?
C32 H32 0.9900 . ?
C33 N22 1.497(15) . ?
C33 N24 1.504(18) . ?
C33 H33 0.9900 . ?
C34 O13 1.224(17) . ?
C34 N23 1.346(18) . ?
C34 N24 1.407(13) . ?
C35 N25 1.458(12) . ?
C35 N22 1.522(12) . ?
C35 H35A 0.9800 . ?
C35 H35B 0.9800 . ?
C36 N24 1.390(19) . ?
C36 N27 1.459(15) . ?
C36 H36A 0.9800 . ?
C36 H36B 0.9800 . ?
C37 O7 1.251(10) . ?
C37 N26 1.301(10) . ?
C37 N25 1.375(9) . ?
C38 N27 1.411(9) . ?
C38 N25 1.477(13) . ?
C38 C39 1.480(14) . ?
C38 H38 0.9900 . ?
C39 N28 1.425(11) . ?
C39 N26 1.466(8) . ?
C39 H39 0.9900 . ?
C40 O14 1.190(11) . ?
C40 N27 1.331(15) . ?
C40 N28 1.413(11) . ?
C41 N26 1.426(8) . ?
C41 N1 1.468(9) . ?
C41 H41A 0.9800 . ?
C41 H41B 0.9800 . ?
C42 N3 1.459(10) . ?
C42 N28 1.463(13) . ?
C42 H42A 0.9800 . ?
C42 H42B 0.9800 . ?
O1 Rb1 2.927(3) 2_755 ?
O11 Rb1 2.951(4) 8_554 ?
C43 C48 1.343(10) . ?
C43 O15 1.387(7) . ?
C43 C44 1.389(10) . ?
C44 C45 1.385(10) . ?
C44 H44 0.9400 . ?
C45 C46 1.303(10) . ?
C45 H45 0.9400 . ?
C46 C47 1.334(11) . ?
C46 O16 1.383(8) . ?
C47 C48 1.409(11) . ?
C47 H47 0.9400 . ?
C48 H48 0.9400 . ?
O15 H15A 0.9400 . ?
O16 H16 0.8300 . ?

loop_
_platon_squeeze_void_nr
_platon_squeeze_void_average_x
_platon_squeeze_void_average_y
_platon_squeeze_void_average_z
_platon_squeeze_void_volume
_platon_squeeze_void_count_electrons
_platon_squeeze_void_content
1 -0.013 -0.004 0.329 4056 979 ' '
